data_4135392
loop_
_publ_author_name
'Hwang, Seung Jun'
'Tanushi, Akira'
'Radosevich, Alexander T.'

_publ_section_title
;
 Enthalpy-Controlled Insertion of a &quot;Nonspectator&quot; Tricoordinate
 Phosphorus Ligand into Group 10 Transition Metal-Carbon Bonds.
;
_journal_issue 51
_journal_name_full 'Journal of the American Chemical Society'
_journal_page_first 21285
_journal_page_last 21291
_journal_paper_doi 10.1021/jacs.0c11161
_journal_volume 142
_journal_year 2020
_chemical_absolute_configuration unk
_chemical_formula_sum 'C40 H37 N3 O P2'
_chemical_formula_weight 637.66
_space_group_crystal_system monoclinic
_space_group_IT_number 4
_space_group_name_Hall 'P 2yb'
_space_group_name_H-M_alt 'P 1 21 1'
_atom_sites_solution_hydrogens geom
_atom_sites_solution_primary direct
_atom_sites_solution_secondary difmap
_audit_creation_method SHELXL-2018/3
_cell_angle_alpha 90
_cell_angle_beta 107.1402(18)
_cell_angle_gamma 90
_cell_formula_units_Z 4
_cell_length_a 18.9534(9)
_cell_length_b 8.4688(4)
_cell_length_c 21.9113(11)
_cell_measurement_reflns_used 9699
_cell_measurement_temperature 100(2)
_cell_measurement_theta_max 29.42
_cell_measurement_theta_min 2.25
_cell_volume 3360.8(3)
_computing_cell_refinement 'SAINT 8.38A (Bruker-AXS, 2017)'
_computing_data_collection 'APEX3 v2017.3.0 (Bruker-AXS, 2017)'
_computing_data_reduction 'SAINT 8.38A (Bruker-AXS, 2017)'
_computing_molecular_graphics 'Bruker SHELXTL'
_computing_publication_material 'Bruker SHELXTL'
_computing_structure_refinement 'SHELXL-2018/3 (Sheldrick, 2018)'
_computing_structure_solution 'SHELXT-2015 (Sheldrick, 2015)'
_diffrn_ambient_temperature 100(2)
_diffrn_detector_area_resol_mean 7.4
_diffrn_measured_fraction_theta_full 0.999
_diffrn_measured_fraction_theta_max 1.000
_diffrn_measurement_device_type 'Bruker Photon2 CPAD'
_diffrn_measurement_method '\f and \w scans'
_diffrn_radiation_type MoK\a
_diffrn_radiation_wavelength 0.71073
_diffrn_reflns_av_R_equivalents 0.0957
_diffrn_reflns_av_unetI/netI 0.0473
_diffrn_reflns_Laue_measured_fraction_full 0.999
_diffrn_reflns_Laue_measured_fraction_max 1.000
_diffrn_reflns_limit_h_max 26
_diffrn_reflns_limit_h_min -26
_diffrn_reflns_limit_k_max 11
_diffrn_reflns_limit_k_min -11
_diffrn_reflns_limit_l_max 30
_diffrn_reflns_limit_l_min -30
_diffrn_reflns_number 245534
_diffrn_reflns_point_group_measured_fraction_full 1.000
_diffrn_reflns_point_group_measured_fraction_max 1.000
_diffrn_reflns_theta_full 25.242
_diffrn_reflns_theta_max 30.033
_diffrn_reflns_theta_min 1.690
_diffrn_source 'I\mS micro-focus sealed tube, multilayer optics'
_exptl_absorpt_coefficient_mu 0.166
_exptl_absorpt_correction_T_max 0.7214
_exptl_absorpt_correction_T_min 0.6610
_exptl_absorpt_correction_type multi-scan
_exptl_absorpt_process_details 'SADABS (Herbst-Irmer et al., 2015)'
_exptl_crystal_colour colourless
_exptl_crystal_density_diffrn 1.260
_exptl_crystal_density_method 'not measured'
_exptl_crystal_description blade
_exptl_crystal_F_000 1344
_exptl_crystal_size_max 0.350
_exptl_crystal_size_mid 0.105
_exptl_crystal_size_min 0.040
_refine_diff_density_max 1.029
_refine_diff_density_min -2.297
_refine_diff_density_rms 0.201
_refine_ls_abs_structure_details
; 
 Refined as an inversion twin. 
;
_refine_ls_abs_structure_Flack 0.50(14)
_refine_ls_extinction_coef 0.084(6)
_refine_ls_extinction_expression Fc^*^=kFc[1+0.001xFc^2^\l^3^/sin(2\q)]^-1/4^
_refine_ls_extinction_method 'SHELXL-2018/3 (Sheldrick 2018)'
_refine_ls_goodness_of_fit_ref 1.071
_refine_ls_hydrogen_treatment constr
_refine_ls_matrix_type full
_refine_ls_number_parameters 1339
_refine_ls_number_reflns 19638
_refine_ls_number_restraints 2872
_refine_ls_restrained_S_all 1.039
_refine_ls_R_factor_all 0.1159
_refine_ls_R_factor_gt 0.0942
_refine_ls_shift/su_max 0.000
_refine_ls_shift/su_mean 0.000
_refine_ls_structure_factor_coef Fsqd
_refine_ls_weighting_details 'w=1/[\s^2^(Fo^2^)+(0.1572P)^2^+2.1771P] where P=(Fo^2^+2Fc^2^)/3'
_refine_ls_weighting_scheme calc
_refine_ls_wR_factor_gt 0.2307
_refine_ls_wR_factor_ref 0.2543
_reflns_Friedel_coverage 0.882
_reflns_Friedel_fraction_full 1.000
_reflns_Friedel_fraction_max 1.000
_reflns_number_gt 14985
_reflns_number_total 19638
_reflns_threshold_expression 'I > 2\s(I)'
_cod_data_source_file ja0c11161_si_002.cif
_cod_data_source_block P18151
_cod_depositor_comments 'Adding full bibliography for 4135390--4135393.cif.'
_cod_original_sg_symbol_H-M 'P 21'
_cod_database_code 4135392
_shelx_shelxl_version_number 2018/3
_shelx_space_group_comment
; 
The symmetry employed for this shelxl refinement is uniquely defined 
by the following loop, which should always be used as a source of 
symmetry information in preference to the above space-group names. 
They are only intended as comments. 
;
_shelx_estimated_absorpt_t_min 0.944
_shelx_estimated_absorpt_t_max 0.993

loop_
_space_group_symop_operation_xyz
'x, y, z'
'-x, y+1/2, -z'

loop_
_atom_site_label
_atom_site_type_symbol
_atom_site_fract_x
_atom_site_fract_y
_atom_site_fract_z
_atom_site_U_iso_or_equiv
_atom_site_adp_type
_atom_site_occupancy
_atom_site_site_symmetry_order
_atom_site_calc_flag
_atom_site_refinement_flags_posn
_atom_site_refinement_flags_adp
_atom_site_refinement_flags_occupancy
_atom_site_disorder_assembly
_atom_site_disorder_group
P1 P 0.33571(6) -0.11321(14) 0.57116(5) 0.0174(2) Uani 1 1 d D . . . .
N1 N 0.32903(19) -0.0475(4) 0.64414(16) 0.0193(7) Uani 1 1 d D . . . .
C1 C 0.2682(2) -0.1298(5) 0.65614(18) 0.0216(8) Uani 1 1 d D . . . .
C2 C 0.2589(3) -0.1648(7) 0.7149(2) 0.0279(10) Uani 1 1 d D . . . .
H2 H 0.294153 -0.130739 0.753145 0.034 Uiso 1 1 calc R U . . .
C3 C 0.1970(3) -0.2511(7) 0.7170(3) 0.0329(11) Uani 1 1 d D . . . .
H3 H 0.190053 -0.277995 0.756950 0.039 Uiso 1 1 calc R U . . .
C4 C 0.1456(3) -0.2974(7) 0.6604(2) 0.0325(11) Uani 1 1 d D . . . .
H4 H 0.103117 -0.354376 0.662321 0.039 Uiso 1 1 calc R U . . .
C5 C 0.1544(2) -0.2628(6) 0.6011(2) 0.0259(9) Uani 1 1 d D . . . .
H5 H 0.118892 -0.295770 0.562827 0.031 Uiso 1 1 calc R U . . .
C6 C 0.2170(2) -0.1784(6) 0.5995(2) 0.0200(8) Uani 1 1 d D . . . .
N2 N 0.23806(17) -0.1388(4) 0.54490(15) 0.0177(7) Uani 1 1 d D . . . .
C11 C 0.3265(2) 0.1207(5) 0.6448(2) 0.0242(9) Uani 1 1 d D . . . .
C12 C 0.3094(3) 0.2165(7) 0.6895(2) 0.0339(12) Uani 1 1 d D . . . .
H12 H 0.296344 0.172327 0.724511 0.041 Uiso 1 1 calc R U . . .
C13 C 0.3120(3) 0.3830(7) 0.6817(3) 0.0411(14) Uani 1 1 d D . . . .
H13 H 0.300041 0.451402 0.711580 0.049 Uiso 1 1 calc R U . . .
C14 C 0.3316(3) 0.4450(7) 0.6314(3) 0.0400(14) Uani 1 1 d D . . . .
H14 H 0.333995 0.556416 0.627444 0.048 Uiso 1 1 calc R U . . .
C15 C 0.3483(3) 0.3483(5) 0.5855(3) 0.0306(11) Uani 1 1 d D . . . .
H15 H 0.360686 0.392549 0.550160 0.037 Uiso 1 1 calc R U . . .
C16 C 0.3461(3) 0.1873(5) 0.5933(2) 0.0222(9) Uani 1 1 d D . . . .
N3 N 0.3589(2) 0.0699(4) 0.55220(17) 0.0198(7) Uani 1 1 d D . . . .
C21 C 0.3949(2) 0.0918(5) 0.50435(19) 0.0225(8) Uani 1 1 d D . . . .
C22 C 0.3707(2) 0.0070(6) 0.4478(2) 0.0274(10) Uani 1 1 d D . . . .
H22 H 0.327805 -0.057129 0.439796 0.033 Uiso 1 1 calc R U . . .
C23 C 0.4091(3) 0.0159(8) 0.4028(2) 0.0367(13) Uani 1 1 d D . . . .
H23 H 0.393450 -0.044015 0.364471 0.044 Uiso 1 1 calc R U . . .
C24 C 0.4705(3) 0.1129(8) 0.4143(3) 0.0421(14) Uani 1 1 d D . . . .
H24 H 0.496236 0.121325 0.383213 0.051 Uiso 1 1 calc R U . . .
C25 C 0.4944(3) 0.1970(8) 0.4701(3) 0.0392(13) Uani 1 1 d D . . . .
H25 H 0.536988 0.262017 0.477559 0.047 Uiso 1 1 calc R U . . .
C26 C 0.4570(3) 0.1881(6) 0.5159(2) 0.0298(10) Uani 1 1 d D . . . .
H26 H 0.473518 0.246783 0.554478 0.036 Uiso 1 1 calc R U . . .
C31 C 0.2048(3) -0.2152(5) 0.4854(2) 0.0235(11) Uani 1 1 d D . . . .
C32 C 0.2065(3) -0.3783(5) 0.4792(2) 0.0265(10) Uani 1 1 d D . . . .
H32 H 0.228413 -0.442028 0.515549 0.032 Uiso 1 1 calc R U . . .
C33 C 0.1761(3) -0.4486(5) 0.4197(2) 0.0302(11) Uani 1 1 d D . . . .
H33 H 0.178225 -0.559907 0.415206 0.036 Uiso 1 1 calc R U . . .
C34 C 0.1429(3) -0.3558(6) 0.3672(2) 0.0280(10) Uani 1 1 d D . . . .
H34 H 0.120644 -0.404096 0.327024 0.034 Uiso 1 1 calc R U . . .
C35 C 0.1417(3) -0.1904(6) 0.3729(3) 0.0267(11) Uani 1 1 d D . . . .
H35 H 0.119910 -0.127786 0.336191 0.032 Uiso 1 1 calc R U . . .
C36 C 0.1720(2) -0.1180(5) 0.43172(18) 0.0183(7) Uani 1 1 d D . . . .
P2 P 0.17666(6) 0.09615(14) 0.44537(5) 0.0185(2) Uani 1 1 d D . . . .
C41 C 0.1147(2) 0.1160(5) 0.49502(18) 0.0200(8) Uani 1 1 d D . . . .
C42 C 0.0509(2) 0.0251(6) 0.4858(2) 0.0256(9) Uani 1 1 d D . . . .
H42 H 0.036573 -0.046440 0.450923 0.031 Uiso 1 1 calc R U . . .
C43 C 0.0082(3) 0.0392(7) 0.5275(2) 0.0326(11) Uani 1 1 d D . . . .
H43 H -0.034807 -0.023573 0.521657 0.039 Uiso 1 1 calc R U . . .
C44 C 0.0293(3) 0.1458(8) 0.5777(2) 0.0409(14) Uani 1 1 d D . . . .
H44 H 0.000640 0.155388 0.606504 0.049 Uiso 1 1 calc R U . . .
C45 C 0.0913(3) 0.2379(8) 0.5862(3) 0.0396(14) Uani 1 1 d D . . . .
H45 H 0.104153 0.312552 0.620020 0.048 Uiso 1 1 calc R U . . .
C46 C 0.1355(3) 0.2231(6) 0.5458(2) 0.0293(10) Uani 1 1 d D . . . .
H46 H 0.179043 0.284647 0.552569 0.035 Uiso 1 1 calc R U . . .
C51 C 0.1229(2) 0.1688(5) 0.36646(19) 0.0220(9) Uani 1 1 d D . . . .
C52 C 0.0521(2) 0.2341(6) 0.3526(2) 0.0253(9) Uani 1 1 d D . . . .
H52 H 0.026201 0.230200 0.383697 0.030 Uiso 1 1 calc R U . . .
C53 C 0.0189(3) 0.3052(8) 0.2934(3) 0.0379(14) Uani 1 1 d D . . . .
H53 H -0.028500 0.352241 0.284967 0.045 Uiso 1 1 calc R U . . .
C54 C 0.0550(3) 0.3071(8) 0.2474(3) 0.0410(15) Uani 1 1 d D . . . .
H54 H 0.032363 0.354262 0.207053 0.049 Uiso 1 1 calc R U . . .
C55 C 0.1248(3) 0.2394(9) 0.2603(3) 0.0399(13) Uani 1 1 d D . . . .
H55 H 0.149200 0.237937 0.228133 0.048 Uiso 1 1 calc R U . . .
C56 C 0.1588(3) 0.1743(8) 0.3196(2) 0.0352(12) Uani 1 1 d D . . . .
H56 H 0.207302 0.132693 0.328369 0.042 Uiso 1 1 calc R U . . .
P3 P 0.33546(12) -0.1111(4) 1.07053(11) 0.0241(5) Uani 0.521(2) 1 d D U P A 1
N4 N 0.3302(4) -0.0414(8) 1.1435(3) 0.0248(14) Uani 0.521(2) 1 d D U P A 1
C101 C 0.2696(4) -0.1227(9) 1.1569(3) 0.0267(15) Uani 0.521(2) 1 d D U P A 1
C102 C 0.2606(5) -0.1533(14) 1.2160(4) 0.037(2) Uani 0.521(2) 1 d D U P A 1
H102 H 0.295739 -0.116023 1.253737 0.044 Uiso 0.521(2) 1 calc R U P A 1
C103 C 0.1992(6) -0.2395(13) 1.2199(4) 0.034(2) Uani 0.521(2) 1 d D U P A 1
H103 H 0.193545 -0.267884 1.260111 0.041 Uiso 0.521(2) 1 calc R U P A 1
C104 C 0.1463(5) -0.2829(12) 1.1632(4) 0.0329(19) Uani 0.521(2) 1 d D U P A 1
H104 H 0.103108 -0.335936 1.165658 0.039 Uiso 0.521(2) 1 calc R U P A 1
C105 C 0.1542(5) -0.2519(11) 1.1036(4) 0.0265(16) Uani 0.521(2) 1 d D U P A 1
H105 H 0.117861 -0.284844 1.065809 0.032 Uiso 0.521(2) 1 calc R U P A 1
C106 C 0.2169(5) -0.1712(13) 1.1006(4) 0.026(2) Uani 0.521(2) 1 d D U P A 1
N5 N 0.2375(3) -0.1336(10) 1.0454(3) 0.0254(14) Uani 0.521(2) 1 d D U P A 1
C111 C 0.3296(7) 0.1271(12) 1.1431(6) 0.022(3) Uani 0.521(2) 1 d D U P A 1
C112 C 0.3149(15) 0.2248(17) 1.1883(9) 0.029(4) Uani 0.521(2) 1 d D U P A 1
H112 H 0.304709 0.181975 1.224896 0.034 Uiso 0.521(2) 1 calc R U P A 1
C113 C 0.3155(11) 0.3907(18) 1.1790(8) 0.034(3) Uani 0.521(2) 1 d D U P A 1
H113 H 0.303257 0.460681 1.208182 0.040 Uiso 0.521(2) 1 calc R U P A 1
C114 C 0.3339(8) 0.4480(14) 1.1279(6) 0.031(2) Uani 0.521(2) 1 d D U P A 1
H114 H 0.336327 0.559212 1.123061 0.037 Uiso 0.521(2) 1 calc R U P A 1
C115 C 0.3495(8) 0.3494(12) 1.0814(6) 0.025(2) Uani 0.521(2) 1 d D U P A 1
H115 H 0.360062 0.392558 1.045066 0.031 Uiso 0.521(2) 1 calc R U P A 1
C116 C 0.3490(12) 0.1900(12) 1.0906(7) 0.024(2) Uani 0.521(2) 1 d D U P A 1
N6 N 0.3593(4) 0.0702(9) 1.0496(3) 0.0269(15) Uani 0.521(2) 1 d D U P A 1
C121 C 0.3968(4) 0.0843(9) 1.0024(3) 0.0255(15) Uani 0.521(2) 1 d D U P A 1
C122 C 0.3725(4) -0.0034(12) 0.9465(4) 0.0299(18) Uani 0.521(2) 1 d D U P A 1
H122 H 0.329399 -0.066579 0.938981 0.036 Uiso 0.521(2) 1 calc R U P A 1
C123 C 0.4112(5) 0.0010(13) 0.9016(4) 0.036(2) Uani 0.521(2) 1 d D U P A 1
H123 H 0.395229 -0.060652 0.863843 0.043 Uiso 0.521(2) 1 calc R U P A 1
C124 C 0.4730(5) 0.0958(13) 0.9123(5) 0.039(2) Uani 0.521(2) 1 d D U P A 1
H124 H 0.499706 0.098981 0.881842 0.047 Uiso 0.521(2) 1 calc R U P A 1
C125 C 0.4962(5) 0.1861(13) 0.9673(5) 0.038(2) Uani 0.521(2) 1 d D U P A 1
H125 H 0.538658 0.251141 0.974061 0.046 Uiso 0.521(2) 1 calc R U P A 1
C126 C 0.4582(5) 0.1830(13) 1.0130(4) 0.034(2) Uani 0.521(2) 1 d D U P A 1
H126 H 0.473708 0.246326 1.050400 0.041 Uiso 0.521(2) 1 calc R U P A 1
C131 C 0.2037(5) -0.2122(14) 0.9858(4) 0.023(3) Uani 0.521(2) 1 d D U P A 1
C132 C 0.2036(5) -0.3762(10) 0.9810(4) 0.0297(17) Uani 0.521(2) 1 d D U P A 1
H132 H 0.225030 -0.439743 1.017524 0.036 Uiso 0.521(2) 1 calc R U P A 1
C133 C 0.1716(5) -0.4444(12) 0.9220(4) 0.0331(19) Uani 0.521(2) 1 d D U P A 1
H133 H 0.172379 -0.556144 0.918458 0.040 Uiso 0.521(2) 1 calc R U P A 1
C134 C 0.1389(5) -0.3573(11) 0.8686(4) 0.0296(18) Uani 0.521(2) 1 d D U P A 1
H134 H 0.115513 -0.408179 0.829208 0.036 Uiso 0.521(2) 1 calc R U P A 1
C135 C 0.1404(12) -0.1911(12) 0.8727(5) 0.025(2) Uani 0.521(2) 1 d D U P A 1
H135 H 0.120488 -0.129420 0.835351 0.030 Uiso 0.521(2) 1 calc R U P A 1
C136 C 0.1713(4) -0.1170(9) 0.9317(3) 0.0228(14) Uani 0.521(2) 1 d D U P A 1
P4 P 0.17759(12) 0.0972(4) 0.94243(10) 0.0229(5) Uani 0.521(2) 1 d D U P A 1
C141 C 0.1173(4) 0.1248(8) 0.9935(3) 0.0223(15) Uani 0.521(2) 1 d D U P A 1
C142 C 0.1378(4) 0.2349(10) 1.0432(3) 0.0230(15) Uani 0.521(2) 1 d D U P A 1
H142 H 0.181521 0.295517 1.049172 0.028 Uiso 0.521(2) 1 calc R U P A 1
C143 C 0.0942(4) 0.2560(10) 1.0842(4) 0.0239(16) Uani 0.521(2) 1 d D U P A 1
H143 H 0.106882 0.335375 1.116201 0.029 Uiso 0.521(2) 1 calc R U P A 1
C144 C 0.0324(5) 0.1621(10) 1.0785(4) 0.0290(18) Uani 0.521(2) 1 d D U P A 1
H144 H 0.005022 0.172272 1.108239 0.035 Uiso 0.521(2) 1 calc R U P A 1
C145 C 0.0111(5) 0.0538(10) 1.0291(4) 0.0297(18) Uani 0.521(2) 1 d D U P A 1
H145 H -0.031611 -0.009376 1.024434 0.036 Uiso 0.521(2) 1 calc R U P A 1
C146 C 0.0526(4) 0.0376(11) 0.9863(4) 0.0271(17) Uani 0.521(2) 1 d D U P A 1
H146 H 0.036547 -0.033889 0.951525 0.032 Uiso 0.521(2) 1 calc R U P A 1
C151 C 0.1243(4) 0.1705(9) 0.8637(3) 0.0270(16) Uani 0.521(2) 1 d D U P A 1
C152 C 0.0541(4) 0.2374(13) 0.8502(4) 0.0302(18) Uani 0.521(2) 1 d D U P A 1
H152 H 0.028957 0.236712 0.881856 0.036 Uiso 0.521(2) 1 calc R U P A 1
C153 C 0.0204(7) 0.305(3) 0.7909(5) 0.033(4) Uani 0.521(2) 1 d D U P A 1
H153 H -0.026553 0.353924 0.783035 0.040 Uiso 0.521(2) 1 calc R U P A 1
C154 C 0.0546(7) 0.302(3) 0.7435(6) 0.040(4) Uani 0.521(2) 1 d D U P A 1
H154 H 0.031723 0.350286 0.703340 0.048 Uiso 0.521(2) 1 calc R U P A 1
C155 C 0.1223(6) 0.2287(18) 0.7547(4) 0.045(3) Uani 0.521(2) 1 d D U P A 1
H155 H 0.145219 0.222754 0.721600 0.053 Uiso 0.521(2) 1 calc R U P A 1
C156 C 0.1571(5) 0.1634(14) 0.8143(4) 0.038(2) Uani 0.521(2) 1 d D U P A 1
H156 H 0.203730 0.113365 0.821543 0.045 Uiso 0.521(2) 1 calc R U P A 1
P3A P 0.33600(17) -0.3084(4) 1.07217(16) 0.0318(7) Uani 0.479(2) 1 d D U P A 2
N4A N 0.3274(5) -0.3690(10) 1.1451(4) 0.033(2) Uani 0.479(2) 1 d D U P A 2
C201 C 0.2667(5) -0.2818(11) 1.1547(4) 0.032(2) Uani 0.479(2) 1 d D U P A 2
C202 C 0.2565(6) -0.2482(17) 1.2131(5) 0.039(3) Uani 0.479(2) 1 d D U P A 2
H202 H 0.291154 -0.282098 1.251702 0.047 Uiso 0.479(2) 1 calc R U P A 2
C203 C 0.1940(7) -0.1633(19) 1.2139(5) 0.042(3) Uani 0.479(2) 1 d D U P A 2
H203 H 0.185224 -0.139674 1.253446 0.050 Uiso 0.479(2) 1 calc R U P A 2
C204 C 0.1443(6) -0.1129(16) 1.1568(5) 0.037(2) Uani 0.479(2) 1 d D U P A 2
H204 H 0.101839 -0.054953 1.158033 0.044 Uiso 0.479(2) 1 calc R U P A 2
C205 C 0.1551(6) -0.1450(16) 1.0983(5) 0.037(2) Uani 0.479(2) 1 d D U P A 2
H205 H 0.121112 -0.109224 1.059686 0.044 Uiso 0.479(2) 1 calc R U P A 2
C206 C 0.2169(6) -0.2307(17) 1.0978(4) 0.034(3) Uani 0.479(2) 1 d D U P A 2
N5A N 0.2388(4) -0.2776(12) 1.0445(3) 0.0329(19) Uani 0.479(2) 1 d D U P A 2
C211 C 0.3241(6) -0.5381(12) 1.1471(5) 0.030(3) Uani 0.479(2) 1 d D U P A 2
C212 C 0.3055(11) -0.6284(18) 1.1919(8) 0.030(3) Uani 0.479(2) 1 d D U P A 2
H212 H 0.293334 -0.580927 1.226765 0.036 Uiso 0.479(2) 1 calc R U P A 2
C213 C 0.3049(17) -0.7952(19) 1.1846(11) 0.034(4) Uani 0.479(2) 1 d D U P A 2
H213 H 0.289695 -0.860490 1.213647 0.040 Uiso 0.479(2) 1 calc R U P A 2
C214 C 0.3259(13) -0.8619(17) 1.1361(9) 0.041(5) Uani 0.479(2) 1 d D U P A 2
H214 H 0.329174 -0.973641 1.134109 0.049 Uiso 0.479(2) 1 calc R U P A 2
C215 C 0.3430(13) -0.7700(15) 1.0888(9) 0.035(4) Uani 0.479(2) 1 d D U P A 2
H215 H 0.353978 -0.817222 1.053304 0.042 Uiso 0.479(2) 1 calc R U P A 2
C216 C 0.3430(10) -0.6094(13) 1.0963(7) 0.032(3) Uani 0.479(2) 1 d D U P A 2
N6A N 0.3583(5) -0.4947(10) 1.0559(4) 0.037(2) Uani 0.479(2) 1 d D U P A 2
C221 C 0.3938(5) -0.5205(11) 1.0082(4) 0.030(2) Uani 0.479(2) 1 d D U P A 2
C222 C 0.3681(6) -0.4416(13) 0.9504(5) 0.035(2) Uani 0.479(2) 1 d D U P A 2
H222 H 0.324686 -0.378953 0.941621 0.042 Uiso 0.479(2) 1 calc R U P A 2
C223 C 0.4065(6) -0.4549(15) 0.9052(5) 0.039(3) Uani 0.479(2) 1 d D U P A 2
H223 H 0.389612 -0.399192 0.865952 0.047 Uiso 0.479(2) 1 calc R U P A 2
C224 C 0.4684(6) -0.5477(15) 0.9170(5) 0.041(3) Uani 0.479(2) 1 d D U P A 2
H224 H 0.495900 -0.551888 0.887090 0.049 Uiso 0.479(2) 1 calc R U P A 2
C225 C 0.4903(6) -0.6349(15) 0.9727(5) 0.038(2) Uani 0.479(2) 1 d D U P A 2
H225 H 0.531355 -0.704199 0.979553 0.045 Uiso 0.479(2) 1 calc R U P A 2
C226 C 0.4535(5) -0.6235(14) 1.0189(5) 0.034(2) Uani 0.479(2) 1 d D U P A 2
H226 H 0.468851 -0.684476 1.056937 0.041 Uiso 0.479(2) 1 calc R U P A 2
C231 C 0.2070(6) -0.2047(15) 0.9839(4) 0.031(4) Uani 0.479(2) 1 d D U P A 2
C232 C 0.2091(7) -0.0417(12) 0.9767(5) 0.039(2) Uani 0.479(2) 1 d D U P A 2
H232 H 0.230271 0.025400 1.012103 0.046 Uiso 0.479(2) 1 calc R U P A 2
C233 C 0.1792(7) 0.0184(15) 0.9162(5) 0.043(3) Uani 0.479(2) 1 d D U P A 2
H233 H 0.180859 0.129237 0.910222 0.052 Uiso 0.479(2) 1 calc R U P A 2
C234 C 0.1472(7) -0.0740(13) 0.8645(5) 0.040(3) Uani 0.479(2) 1 d D U P A 2
H234 H 0.128450 -0.027764 0.823430 0.048 Uiso 0.479(2) 1 calc R U P A 2
C235 C 0.1420(13) -0.2371(14) 0.8722(5) 0.029(3) Uani 0.479(2) 1 d D U P A 2
H235 H 0.118061 -0.301486 0.836601 0.034 Uiso 0.479(2) 1 calc R U P A 2
C236 C 0.1723(6) -0.3052(10) 0.9325(4) 0.030(2) Uani 0.479(2) 1 d D U P A 2
P4A P 0.17541(17) -0.5172(5) 0.94884(15) 0.0321(7) Uani 0.479(2) 1 d D U P A 2
C241 C 0.1121(4) -0.5247(11) 0.9976(4) 0.034(2) Uani 0.479(2) 1 d D U P A 2
C242 C 0.0478(5) -0.4356(14) 0.9846(5) 0.035(2) Uani 0.479(2) 1 d D U P A 2
H242 H 0.034195 -0.369326 0.947954 0.043 Uiso 0.479(2) 1 calc R U P A 2
C243 C 0.0033(6) -0.4430(16) 1.0251(5) 0.040(3) Uani 0.479(2) 1 d D U P A 2
H243 H -0.040305 -0.380782 1.016312 0.048 Uiso 0.479(2) 1 calc R U P A 2
C244 C 0.0224(6) -0.5404(15) 1.0778(5) 0.040(3) Uani 0.479(2) 1 d D U P A 2
H244 H -0.007937 -0.544843 1.105417 0.048 Uiso 0.479(2) 1 calc R U P A 2
C245 C 0.0854(6) -0.6313(18) 1.0905(5) 0.044(3) Uani 0.479(2) 1 d D U P A 2
H245 H 0.098301 -0.698824 1.126767 0.053 Uiso 0.479(2) 1 calc R U P A 2
C246 C 0.1300(6) -0.6245(15) 1.0506(5) 0.037(2) Uani 0.479(2) 1 d D U P A 2
H246 H 0.173041 -0.688208 1.059337 0.045 Uiso 0.479(2) 1 calc R U P A 2
C251 C 0.1230(5) -0.5958(11) 0.8713(4) 0.034(2) Uani 0.479(2) 1 d D U P A 2
C252 C 0.0499(5) -0.6457(18) 0.8553(5) 0.041(3) Uani 0.479(2) 1 d D U P A 2
H252 H 0.022906 -0.637067 0.885515 0.049 Uiso 0.479(2) 1 calc R U P A 2
C253 C 0.0164(8) -0.708(3) 0.7951(6) 0.041(5) Uani 0.479(2) 1 d D U P A 2
H253 H -0.033370 -0.743525 0.784541 0.050 Uiso 0.479(2) 1 calc R U P A 2
C254 C 0.0544(7) -0.720(3) 0.7505(7) 0.046(5) Uani 0.479(2) 1 d D U P A 2
H254 H 0.030199 -0.759143 0.709073 0.055 Uiso 0.479(2) 1 calc R U P A 2
C255 C 0.1276(7) -0.674(2) 0.7659(5) 0.045(3) Uani 0.479(2) 1 d D U P A 2
H255 H 0.154950 -0.688239 0.736337 0.054 Uiso 0.479(2) 1 calc R U P A 2
C256 C 0.1603(6) -0.6058(18) 0.8252(4) 0.040(2) Uani 0.479(2) 1 d D U P A 2
H256 H 0.209135 -0.565345 0.834601 0.048 Uiso 0.479(2) 1 calc R U P A 2
C2S C 0.6496(8) 0.0206(19) 0.6087(6) 0.051(3) Uani 0.616(18) 1 d D U P B 1
H2S1 H 0.654315 -0.082484 0.589978 0.077 Uiso 0.616(18) 1 calc R U P B 1
H2S2 H 0.635329 0.100117 0.574789 0.077 Uiso 0.616(18) 1 calc R U P B 1
H2S3 H 0.697022 0.050109 0.639100 0.077 Uiso 0.616(18) 1 calc R U P B 1
C1S C 0.5927(9) 0.0118(16) 0.6422(9) 0.052(3) Uani 0.616(18) 1 d D U P B 1
H1S1 H 0.544518 -0.018163 0.612010 0.062 Uiso 0.616(18) 1 calc R U P B 1
H1S2 H 0.606471 -0.068381 0.676591 0.062 Uiso 0.616(18) 1 calc R U P B 1
O1S O 0.5879(6) 0.1635(13) 0.6685(5) 0.048(2) Uani 0.616(18) 1 d D U P B 1
C3S C 0.5371(6) 0.1604(17) 0.7060(5) 0.043(3) Uani 0.616(18) 1 d D U P B 1
H3S1 H 0.556431 0.089700 0.743171 0.052 Uiso 0.616(18) 1 calc R U P B 1
H3S2 H 0.489029 0.117846 0.679877 0.052 Uiso 0.616(18) 1 calc R U P B 1
C4S C 0.5264(8) 0.320(2) 0.7285(6) 0.057(4) Uani 0.616(18) 1 d D U P B 1
H4S1 H 0.491718 0.315000 0.753851 0.086 Uiso 0.616(18) 1 calc R U P B 1
H4S2 H 0.573918 0.361239 0.754847 0.086 Uiso 0.616(18) 1 calc R U P B 1
H4S3 H 0.506606 0.389347 0.691637 0.086 Uiso 0.616(18) 1 calc R U P B 1
C2T C 0.6749(13) -0.037(4) 0.6303(14) 0.074(6) Uani 0.384(18) 1 d D U P B 2
H2T1 H 0.679126 -0.134674 0.607629 0.111 Uiso 0.384(18) 1 calc R U P B 2
H2T2 H 0.681080 0.054036 0.604672 0.111 Uiso 0.384(18) 1 calc R U P B 2
H2T3 H 0.713348 -0.034916 0.671558 0.111 Uiso 0.384(18) 1 calc R U P B 2
C1T C 0.6021(14) -0.030(3) 0.6407(15) 0.057(4) Uani 0.384(18) 1 d D U P B 2
H1T1 H 0.563520 -0.034219 0.598882 0.069 Uiso 0.384(18) 1 calc R U P B 2
H1T2 H 0.595796 -0.123195 0.665786 0.069 Uiso 0.384(18) 1 calc R U P B 2
O1T O 0.5927(10) 0.110(2) 0.6735(9) 0.055(3) Uani 0.384(18) 1 d D U P B 2
C3T C 0.5328(10) 0.087(2) 0.6999(9) 0.053(4) Uani 0.384(18) 1 d D U P B 2
H3T1 H 0.544142 -0.003322 0.730051 0.064 Uiso 0.384(18) 1 calc R U P B 2
H3T2 H 0.487439 0.060475 0.665188 0.064 Uiso 0.384(18) 1 calc R U P B 2
C4T C 0.5197(11) 0.229(3) 0.7336(9) 0.056(5) Uani 0.384(18) 1 d D U P B 2
H4T1 H 0.478486 0.210451 0.751167 0.084 Uiso 0.384(18) 1 calc R U P B 2
H4T2 H 0.564237 0.254435 0.768406 0.084 Uiso 0.384(18) 1 calc R U P B 2
H4T3 H 0.507594 0.318164 0.703613 0.084 Uiso 0.384(18) 1 calc R U P B 2
C6S C 0.481(2) -0.258(4) 0.767(2) 0.052(6) Uani 0.362(4) 1 d D U P C 1
H6S1 H 0.522227 -0.271657 0.749152 0.077 Uiso 0.362(4) 1 calc R U P C 1
H6S2 H 0.436095 -0.231877 0.732597 0.077 Uiso 0.362(4) 1 calc R U P C 1
H6S3 H 0.492085 -0.173294 0.798637 0.077 Uiso 0.362(4) 1 calc R U P C 1
C5S C 0.4690(8) -0.406(2) 0.7977(7) 0.040(3) Uani 0.362(4) 1 d D U P C 1
H5S1 H 0.458187 -0.493070 0.765950 0.048 Uiso 0.362(4) 1 calc R U P C 1
H5S2 H 0.514296 -0.434363 0.832130 0.048 Uiso 0.362(4) 1 calc R U P C 1
O2S O 0.4090(6) -0.3884(14) 0.8237(6) 0.043(2) Uani 0.362(4) 1 d D U P C 1
C7S C 0.3972(8) -0.5274(17) 0.8567(8) 0.045(3) Uani 0.362(4) 1 d D U P C 1
H7S1 H 0.441135 -0.546776 0.893719 0.054 Uiso 0.362(4) 1 calc R U P C 1
H7S2 H 0.390869 -0.619462 0.827753 0.054 Uiso 0.362(4) 1 calc R U P C 1
C8S C 0.3312(11) -0.512(3) 0.8794(12) 0.062(5) Uani 0.362(4) 1 d D U P C 1
H8S1 H 0.324864 -0.608841 0.901646 0.093 Uiso 0.362(4) 1 calc R U P C 1
H8S2 H 0.337716 -0.422136 0.908687 0.093 Uiso 0.362(4) 1 calc R U P C 1
H8S3 H 0.287479 -0.494779 0.842760 0.093 Uiso 0.362(4) 1 calc R U P C 1
C6U C 0.470(2) -0.323(5) 0.7803(19) 0.040(6) Uani 0.159(4) 1 d D U P D 3
H6U1 H 0.508533 -0.377165 0.766822 0.061 Uiso 0.159(4) 1 calc R U P D 3
H6U2 H 0.429374 -0.293877 0.742548 0.061 Uiso 0.159(4) 1 calc R U P D 3
H6U3 H 0.490598 -0.227007 0.804039 0.061 Uiso 0.159(4) 1 calc R U P D 3
C5U C 0.4422(17) -0.428(3) 0.8213(16) 0.039(4) Uani 0.159(4) 1 d D U P D 3
H5U1 H 0.422070 -0.524943 0.797569 0.047 Uiso 0.159(4) 1 calc R U P D 3
H5U2 H 0.483379 -0.457981 0.859146 0.047 Uiso 0.159(4) 1 calc R U P D 3
O2U O 0.3859(12) -0.351(2) 0.8417(11) 0.033(4) Uani 0.159(4) 1 d D U P D 3
C7U C 0.363(2) -0.447(4) 0.8865(12) 0.045(5) Uani 0.159(4) 1 d D U P D 3
H7U1 H 0.335918 -0.380357 0.908812 0.054 Uiso 0.159(4) 1 calc R U P D 3
H7U2 H 0.407959 -0.487326 0.918840 0.054 Uiso 0.159(4) 1 calc R U P D 3
C8U C 0.3165(17) -0.582(3) 0.8567(16) 0.032(6) Uani 0.159(4) 1 d D U P D 3
H8U1 H 0.302996 -0.642809 0.889744 0.048 Uiso 0.159(4) 1 calc R U P D 3
H8U2 H 0.271582 -0.543371 0.825318 0.048 Uiso 0.159(4) 1 calc R U P D 3
H8U3 H 0.343688 -0.650436 0.835354 0.048 Uiso 0.159(4) 1 calc R U P D 3
C6T C 0.4709(19) -0.248(3) 0.7713(17) 0.047(4) Uani 0.479(2) 1 d D U P A 2
H6T1 H 0.505266 -0.247038 0.745467 0.071 Uiso 0.479(2) 1 calc R U P A 2
H6T2 H 0.489524 -0.320312 0.807507 0.071 Uiso 0.479(2) 1 calc R U P A 2
H6T3 H 0.422360 -0.284755 0.744961 0.071 Uiso 0.479(2) 1 calc R U P A 2
C5T C 0.4642(6) -0.0882(17) 0.7950(6) 0.043(3) Uani 0.479(2) 1 d D U P A 2
H5T1 H 0.513242 -0.050615 0.821278 0.051 Uiso 0.479(2) 1 calc R U P A 2
H5T2 H 0.445908 -0.014968 0.758575 0.051 Uiso 0.479(2) 1 calc R U P A 2
O2T O 0.4141(4) -0.0906(11) 0.8327(4) 0.0398(19) Uani 0.479(2) 1 d D U P A 2
C7T C 0.4086(7) 0.0620(14) 0.8588(7) 0.046(3) Uani 0.479(2) 1 d D U P A 2
H7T1 H 0.394841 0.140965 0.824022 0.056 Uiso 0.479(2) 1 calc R U P A 2
H7T2 H 0.457111 0.092448 0.888404 0.056 Uiso 0.479(2) 1 calc R U P A 2
C8T C 0.3522(8) 0.060(2) 0.8937(8) 0.056(4) Uani 0.479(2) 1 d D U P A 2
H8T1 H 0.348978 0.165392 0.911393 0.085 Uiso 0.479(2) 1 calc R U P A 2
H8T2 H 0.304141 0.031427 0.864188 0.085 Uiso 0.479(2) 1 calc R U P A 2
H8T3 H 0.366297 -0.017001 0.928452 0.085 Uiso 0.479(2) 1 calc R U P A 2

loop_
_atom_site_aniso_label
_atom_site_aniso_U_11
_atom_site_aniso_U_22
_atom_site_aniso_U_33
_atom_site_aniso_U_23
_atom_site_aniso_U_13
_atom_site_aniso_U_12
P1 0.0153(4) 0.0168(5) 0.0206(5) 0.0011(4) 0.0063(4) 0.0011(4)
N1 0.0194(17) 0.0202(17) 0.0187(16) 0.0007(13) 0.0061(13) 0.0010(13)
C1 0.0204(18) 0.026(2) 0.0202(18) 0.0027(16) 0.0081(15) 0.0017(16)
C2 0.030(2) 0.035(3) 0.019(2) 0.0061(19) 0.0086(18) 0.007(2)
C3 0.034(3) 0.038(3) 0.033(3) 0.008(2) 0.020(2) 0.002(2)
C4 0.024(2) 0.039(3) 0.038(3) 0.009(2) 0.016(2) 0.000(2)
C5 0.021(2) 0.028(2) 0.031(2) 0.0025(19) 0.0100(17) -0.0005(18)
C6 0.0202(19) 0.0164(17) 0.024(2) 0.0035(16) 0.0082(16) 0.0012(16)
N2 0.0158(14) 0.0216(18) 0.0175(15) -0.0008(12) 0.0078(12) -0.0012(13)
C11 0.021(2) 0.027(2) 0.022(2) -0.0005(17) 0.0037(16) 0.0023(17)
C12 0.034(3) 0.039(3) 0.028(2) -0.010(2) 0.008(2) 0.005(2)
C13 0.039(3) 0.040(3) 0.040(3) -0.016(3) 0.004(2) 0.012(3)
C14 0.039(3) 0.026(3) 0.046(3) -0.010(2) -0.001(2) 0.005(2)
C15 0.032(2) 0.017(2) 0.037(3) 0.0012(18) 0.001(2) 0.0025(18)
C16 0.023(2) 0.019(2) 0.022(2) 0.0000(16) 0.0033(16) 0.0022(17)
N3 0.0203(16) 0.0162(17) 0.0241(17) 0.0000(13) 0.0083(13) -0.0007(13)
C21 0.0209(18) 0.021(2) 0.027(2) 0.0067(18) 0.0088(15) -0.0001(17)
C22 0.020(2) 0.034(3) 0.029(2) 0.0018(19) 0.0083(17) -0.0029(18)
C23 0.032(3) 0.054(4) 0.026(2) 0.004(2) 0.012(2) -0.003(2)
C24 0.035(3) 0.052(4) 0.044(3) 0.009(3) 0.019(2) -0.008(3)
C25 0.031(3) 0.042(3) 0.048(3) 0.009(2) 0.017(2) -0.008(2)
C26 0.025(2) 0.031(3) 0.033(2) 0.0030(19) 0.0061(19) -0.0048(19)
C31 0.024(3) 0.024(3) 0.023(2) 0.0012(15) 0.008(2) -0.0028(15)
C32 0.029(2) 0.018(2) 0.032(2) 0.0005(17) 0.0070(18) -0.0022(17)
C33 0.044(3) 0.013(2) 0.033(3) -0.0005(17) 0.011(2) -0.0013(18)
C34 0.030(2) 0.027(2) 0.026(2) -0.0115(17) 0.0071(18) -0.0030(18)
C35 0.026(2) 0.021(2) 0.035(3) -0.0025(18) 0.012(2) -0.0052(18)
C36 0.0165(17) 0.0174(17) 0.0233(18) -0.0008(16) 0.0095(14) 0.0005(16)
P2 0.0176(5) 0.0167(5) 0.0201(5) -0.0012(4) 0.0041(4) -0.0004(4)
C41 0.0201(18) 0.0205(19) 0.0190(18) -0.0005(15) 0.0051(14) 0.0046(15)
C42 0.024(2) 0.029(2) 0.025(2) -0.0010(17) 0.0111(18) 0.0037(18)
C43 0.023(2) 0.043(3) 0.035(3) 0.008(2) 0.014(2) 0.009(2)
C44 0.036(3) 0.068(4) 0.025(2) 0.005(2) 0.018(2) 0.019(3)
C45 0.037(3) 0.055(4) 0.026(2) -0.013(3) 0.007(2) 0.016(3)
C46 0.025(2) 0.037(3) 0.024(2) -0.0073(19) 0.0038(17) 0.0074(19)
C51 0.024(2) 0.020(2) 0.022(2) 0.0015(15) 0.0052(16) -0.0034(16)
C52 0.022(2) 0.030(2) 0.024(2) 0.0020(19) 0.0060(16) 0.0014(18)
C53 0.030(3) 0.044(3) 0.034(3) 0.007(2) 0.001(2) 0.003(2)
C54 0.039(3) 0.049(4) 0.031(3) 0.011(2) 0.005(3) -0.003(3)
C55 0.042(3) 0.049(3) 0.033(3) 0.011(3) 0.017(2) 0.008(3)
C56 0.031(2) 0.044(3) 0.035(3) 0.014(2) 0.016(2) 0.008(2)
P3 0.0199(9) 0.0273(11) 0.0261(10) 0.0002(9) 0.0084(7) 0.0017(8)
N4 0.021(3) 0.031(4) 0.019(3) 0.001(3) 0.001(2) -0.004(3)
C101 0.026(3) 0.033(4) 0.025(3) 0.004(3) 0.011(3) 0.002(3)
C102 0.037(4) 0.055(6) 0.021(4) 0.003(4) 0.013(3) 0.001(4)
C103 0.037(5) 0.041(6) 0.029(4) 0.003(4) 0.018(4) 0.000(4)
C104 0.031(4) 0.034(5) 0.039(4) 0.006(4) 0.019(3) 0.001(4)
C105 0.027(4) 0.027(4) 0.029(4) -0.002(3) 0.014(3) -0.003(3)
C106 0.025(4) 0.031(5) 0.023(3) 0.000(3) 0.011(3) 0.000(3)
N5 0.022(3) 0.035(4) 0.023(3) 0.000(3) 0.012(2) 0.004(3)
C111 0.019(6) 0.032(5) 0.016(4) 0.004(4) 0.004(4) -0.003(5)
C112 0.025(8) 0.038(6) 0.020(5) -0.008(4) 0.003(4) -0.008(5)
C113 0.035(7) 0.037(6) 0.034(6) -0.008(5) 0.017(5) -0.001(6)
C114 0.032(6) 0.028(5) 0.032(6) 0.000(4) 0.008(4) 0.004(4)
C115 0.023(5) 0.031(5) 0.023(5) 0.003(4) 0.007(4) 0.001(5)
C116 0.027(6) 0.026(5) 0.021(4) 0.006(4) 0.010(4) 0.005(5)
N6 0.023(3) 0.034(4) 0.024(3) -0.002(3) 0.007(3) -0.004(3)
C121 0.026(3) 0.026(4) 0.027(3) 0.001(3) 0.011(3) 0.004(3)
C122 0.023(4) 0.041(5) 0.028(4) -0.001(3) 0.010(3) -0.002(3)
C123 0.037(5) 0.048(6) 0.027(4) -0.001(4) 0.017(4) 0.001(4)
C124 0.038(5) 0.042(5) 0.045(5) -0.001(4) 0.023(4) 0.002(4)
C125 0.033(5) 0.043(6) 0.046(5) -0.006(4) 0.024(4) -0.003(4)
C126 0.031(4) 0.045(5) 0.030(4) -0.005(4) 0.012(3) -0.003(4)
C131 0.019(6) 0.027(5) 0.027(5) 0.004(4) 0.013(4) -0.001(4)
C132 0.028(4) 0.027(4) 0.036(4) -0.001(3) 0.012(3) 0.002(3)
C133 0.037(5) 0.032(5) 0.035(4) 0.000(4) 0.017(4) 0.000(4)
C134 0.033(4) 0.030(4) 0.028(4) -0.008(3) 0.013(3) -0.008(3)
C135 0.027(4) 0.026(5) 0.024(4) -0.005(3) 0.009(4) -0.001(5)
C136 0.018(3) 0.030(4) 0.025(3) -0.001(3) 0.013(3) 0.002(3)
P4 0.0204(9) 0.0298(11) 0.0188(9) 0.0012(9) 0.0059(7) -0.0012(9)
C141 0.026(3) 0.020(3) 0.021(3) 0.003(3) 0.006(3) -0.001(3)
C142 0.025(4) 0.019(4) 0.025(3) 0.000(3) 0.007(3) -0.005(3)
C143 0.032(4) 0.020(4) 0.021(3) 0.001(3) 0.011(3) -0.002(3)
C144 0.030(4) 0.033(4) 0.031(4) -0.001(3) 0.019(3) 0.000(3)
C145 0.029(4) 0.026(4) 0.037(4) -0.003(3) 0.015(3) -0.001(3)
C146 0.020(4) 0.030(4) 0.030(4) -0.009(3) 0.006(3) -0.004(3)
C151 0.030(4) 0.030(4) 0.021(3) 0.004(3) 0.008(3) 0.003(3)
C152 0.026(4) 0.044(5) 0.020(4) 0.002(4) 0.005(3) 0.006(4)
C153 0.022(6) 0.050(9) 0.022(6) 0.006(5) -0.003(5) 0.003(6)
C154 0.042(7) 0.056(9) 0.020(6) 0.013(6) 0.005(5) 0.003(6)
C155 0.045(6) 0.065(8) 0.023(4) 0.009(5) 0.011(4) 0.009(5)
C156 0.039(5) 0.051(6) 0.026(4) 0.008(4) 0.013(4) 0.009(4)
P3A 0.0291(14) 0.0317(15) 0.0364(16) -0.0004(12) 0.0125(12) 0.0000(12)
N4A 0.024(4) 0.038(5) 0.033(5) -0.003(4) 0.002(3) 0.003(4)
C201 0.025(4) 0.039(5) 0.030(4) -0.005(4) 0.007(3) -0.004(4)
C202 0.036(5) 0.048(7) 0.037(5) -0.001(5) 0.017(4) -0.002(5)
C203 0.039(6) 0.054(8) 0.037(5) -0.006(5) 0.016(4) 0.002(5)
C204 0.032(5) 0.039(5) 0.045(5) 0.005(5) 0.019(4) 0.003(5)
C205 0.033(5) 0.039(6) 0.040(5) -0.001(4) 0.013(4) 0.003(4)
C206 0.028(5) 0.043(7) 0.032(5) 0.002(4) 0.009(4) 0.004(4)
N5A 0.027(4) 0.039(5) 0.033(4) -0.004(4) 0.010(3) -0.001(4)
C211 0.024(5) 0.033(5) 0.033(7) -0.002(5) 0.008(5) 0.001(4)
C212 0.022(6) 0.035(6) 0.033(7) -0.003(5) 0.007(5) -0.009(5)
C213 0.023(8) 0.032(6) 0.043(9) 0.007(6) 0.006(7) 0.000(6)
C214 0.039(10) 0.035(7) 0.043(9) -0.006(6) 0.003(7) 0.003(7)
C215 0.018(6) 0.039(7) 0.041(7) -0.007(6) 0.000(5) 0.002(7)
C216 0.023(5) 0.037(6) 0.037(7) -0.001(5) 0.009(5) 0.005(6)
N6A 0.028(4) 0.045(6) 0.036(5) 0.000(4) 0.006(4) 0.004(4)
C221 0.029(4) 0.025(4) 0.035(5) 0.004(4) 0.009(4) -0.001(4)
C222 0.041(6) 0.026(5) 0.038(5) 0.005(4) 0.013(4) 0.002(4)
C223 0.045(6) 0.030(5) 0.047(6) 0.008(5) 0.021(5) -0.002(4)
C224 0.045(6) 0.038(6) 0.046(6) -0.002(5) 0.023(5) -0.002(5)
C225 0.033(5) 0.037(6) 0.048(6) 0.000(5) 0.020(5) 0.008(5)
C226 0.035(5) 0.032(5) 0.036(5) 0.001(4) 0.011(4) 0.002(4)
C231 0.024(7) 0.040(6) 0.029(5) -0.002(5) 0.007(6) 0.002(6)
C232 0.035(5) 0.038(5) 0.045(5) 0.002(4) 0.015(4) 0.000(4)
C233 0.043(6) 0.044(6) 0.044(6) -0.005(5) 0.014(5) 0.003(5)
C234 0.043(6) 0.042(6) 0.038(5) 0.007(4) 0.016(5) 0.005(5)
C235 0.029(5) 0.041(7) 0.019(4) 0.007(4) 0.010(4) -0.006(7)
C236 0.027(4) 0.042(5) 0.022(4) 0.003(4) 0.012(3) 0.004(4)
P4A 0.0303(14) 0.0380(17) 0.0287(15) 0.0013(13) 0.0097(11) 0.0002(13)
C241 0.031(5) 0.040(6) 0.029(5) 0.000(4) 0.004(4) 0.001(4)
C242 0.032(5) 0.040(6) 0.035(5) 0.001(4) 0.010(4) -0.001(4)
C243 0.036(6) 0.052(7) 0.032(5) 0.002(5) 0.008(4) 0.003(5)
C244 0.034(5) 0.056(7) 0.033(5) -0.003(5) 0.015(4) -0.002(5)
C245 0.041(6) 0.060(8) 0.030(5) 0.012(5) 0.006(4) 0.003(5)
C246 0.035(5) 0.039(6) 0.037(5) 0.004(5) 0.008(4) 0.007(5)
C251 0.033(5) 0.038(6) 0.030(4) 0.001(4) 0.008(4) -0.003(4)
C252 0.035(5) 0.056(8) 0.029(5) -0.007(5) 0.005(4) -0.004(5)
C253 0.036(9) 0.054(12) 0.035(8) -0.016(7) 0.013(6) -0.004(8)
C254 0.042(8) 0.065(12) 0.029(8) -0.017(8) 0.006(6) -0.004(7)
C255 0.039(6) 0.066(9) 0.032(6) -0.004(6) 0.012(5) 0.003(6)
C256 0.042(6) 0.046(6) 0.033(5) 0.003(5) 0.013(4) 0.000(5)
C2S 0.048(7) 0.069(8) 0.035(5) -0.005(5) 0.011(5) -0.020(6)
C1S 0.056(5) 0.046(7) 0.048(5) -0.010(5) 0.008(4) -0.002(5)
O1S 0.056(4) 0.040(5) 0.039(4) -0.008(4) 0.000(3) -0.008(4)
C3S 0.038(4) 0.051(7) 0.035(4) 0.000(5) 0.002(4) 0.001(5)
C4S 0.049(7) 0.077(10) 0.042(6) 0.011(7) 0.008(5) 0.018(7)
C2T 0.060(11) 0.107(14) 0.067(11) -0.042(10) 0.036(9) -0.027(10)
C1T 0.065(7) 0.048(8) 0.051(6) -0.016(7) 0.006(6) -0.008(7)
O1T 0.064(5) 0.038(7) 0.046(5) -0.023(5) -0.006(4) 0.017(6)
C3T 0.047(6) 0.043(8) 0.053(6) 0.002(7) -0.011(5) -0.007(7)
C4T 0.050(9) 0.050(11) 0.056(9) 0.015(9) 0.000(7) -0.014(8)
C6S 0.043(12) 0.066(11) 0.041(10) 0.004(9) 0.006(8) 0.003(10)
C5S 0.035(6) 0.043(7) 0.039(6) -0.002(6) 0.006(5) 0.006(6)
O2S 0.041(5) 0.040(5) 0.046(5) 0.000(4) 0.009(4) 0.004(4)
C7S 0.044(6) 0.040(6) 0.047(6) -0.001(5) 0.008(5) -0.004(5)
C8S 0.057(10) 0.060(11) 0.071(11) 0.007(9) 0.022(9) -0.004(9)
C6U 0.041(11) 0.050(13) 0.036(11) -0.004(11) 0.021(9) -0.002(12)
C5U 0.038(8) 0.039(8) 0.039(7) -0.001(7) 0.009(7) 0.001(7)
O2U 0.035(7) 0.031(7) 0.038(7) 0.003(6) 0.020(6) 0.002(6)
C7U 0.046(8) 0.042(8) 0.046(8) -0.002(7) 0.012(8) -0.005(8)
C8U 0.034(11) 0.024(12) 0.038(12) 0.004(9) 0.009(10) -0.003(10)
C6T 0.036(8) 0.069(9) 0.042(8) -0.004(8) 0.018(6) 0.010(8)
C5T 0.031(5) 0.063(7) 0.035(5) 0.006(5) 0.010(4) 0.000(5)
O2T 0.028(3) 0.051(5) 0.044(4) 0.000(4) 0.016(3) -0.004(4)
C7T 0.035(5) 0.044(7) 0.056(7) 0.013(6) 0.007(5) -0.006(5)
C8T 0.044(7) 0.057(9) 0.067(9) -0.012(7) 0.014(7) 0.003(7)

loop_
_atom_type_symbol
_atom_type_description
_atom_type_scat_dispersion_real
_atom_type_scat_dispersion_imag
_atom_type_scat_source
C C 0.0033 0.0016 'International Tables Vol C Tables 4.2.6.8 and 6.1.1.4'
H H 0.0000 0.0000 'International Tables Vol C Tables 4.2.6.8 and 6.1.1.4'
N N 0.0061 0.0033 'International Tables Vol C Tables 4.2.6.8 and 6.1.1.4'
O O 0.0106 0.0060 'International Tables Vol C Tables 4.2.6.8 and 6.1.1.4'
P P 0.1023 0.0942 'International Tables Vol C Tables 4.2.6.8 and 6.1.1.4'

loop_
_geom_angle_atom_site_label_1
_geom_angle_atom_site_label_2
_geom_angle_atom_site_label_3
_geom_angle
_geom_angle_site_symmetry_1
_geom_angle_site_symmetry_3
_geom_angle_publ_flag
N3 P1 N1 91.54(17) . . ?
N3 P1 N2 110.55(18) . . ?
N1 P1 N2 89.18(16) . . ?
C11 N1 C1 116.9(4) . . ?
C11 N1 P1 110.1(3) . . ?
C1 N1 P1 107.1(3) . . ?
C2 C1 C6 121.4(4) . . ?
C2 C1 N1 127.2(4) . . ?
C6 C1 N1 111.4(3) . . ?
C1 C2 C3 118.9(4) . . ?
C1 C2 H2 120.6 . . ?
C3 C2 H2 120.6 . . ?
C4 C3 C2 119.6(4) . . ?
C4 C3 H3 120.2 . . ?
C2 C3 H3 120.2 . . ?
C3 C4 C5 122.0(4) . . ?
C3 C4 H4 119.0 . . ?
C5 C4 H4 119.0 . . ?
C4 C5 C6 118.0(4) . . ?
C4 C5 H5 121.0 . . ?
C6 C5 H5 121.0 . . ?
C1 C6 C5 120.1(4) . . ?
C1 C6 N2 112.9(3) . . ?
C5 C6 N2 126.9(4) . . ?
C6 N2 C31 120.6(4) . . ?
C6 N2 P1 106.4(3) . . ?
C31 N2 P1 119.2(3) . . ?
C12 C11 C16 120.4(4) . . ?
C12 C11 N1 127.6(4) . . ?
C16 C11 N1 112.0(4) . . ?
C11 C12 C13 118.3(5) . . ?
C11 C12 H12 120.9 . . ?
C13 C12 H12 120.9 . . ?
C14 C13 C12 120.3(5) . . ?
C14 C13 H13 119.9 . . ?
C12 C13 H13 119.9 . . ?
C13 C14 C15 121.7(5) . . ?
C13 C14 H14 119.1 . . ?
C15 C14 H14 119.1 . . ?
C16 C15 C14 117.8(5) . . ?
C16 C15 H15 121.1 . . ?
C14 C15 H15 121.1 . . ?
C15 C16 C11 121.5(4) . . ?
C15 C16 N3 127.0(4) . . ?
C11 C16 N3 111.5(4) . . ?
C16 N3 C21 126.2(3) . . ?
C16 N3 P1 112.5(3) . . ?
C21 N3 P1 121.0(3) . . ?
C22 C21 C26 120.4(4) . . ?
C22 C21 N3 119.1(4) . . ?
C26 C21 N3 120.4(4) . . ?
C21 C22 C23 120.0(4) . . ?
C21 C22 H22 120.0 . . ?
C23 C22 H22 120.0 . . ?
C24 C23 C22 119.4(5) . . ?
C24 C23 H23 120.3 . . ?
C22 C23 H23 120.3 . . ?
C25 C24 C23 120.7(5) . . ?
C25 C24 H24 119.7 . . ?
C23 C24 H24 119.7 . . ?
C24 C25 C26 120.7(5) . . ?
C24 C25 H25 119.7 . . ?
C26 C25 H25 119.7 . . ?
C21 C26 C25 118.9(5) . . ?
C21 C26 H26 120.5 . . ?
C25 C26 H26 120.5 . . ?
C32 C31 C36 120.8(4) . . ?
C32 C31 N2 121.6(4) . . ?
C36 C31 N2 117.5(4) . . ?
C31 C32 C33 120.0(4) . . ?
C31 C32 H32 120.0 . . ?
C33 C32 H32 120.0 . . ?
C34 C33 C32 119.8(4) . . ?
C34 C33 H33 120.1 . . ?
C32 C33 H33 120.1 . . ?
C33 C34 C35 120.6(4) . . ?
C33 C34 H34 119.7 . . ?
C35 C34 H34 119.7 . . ?
C36 C35 C34 120.5(5) . . ?
C36 C35 H35 119.7 . . ?
C34 C35 H35 119.7 . . ?
C35 C36 C31 118.2(4) . . ?
C35 C36 P2 125.0(3) . . ?
C31 C36 P2 116.7(3) . . ?
C41 P2 C51 104.73(19) . . ?
C41 P2 C36 100.34(19) . . ?
C51 P2 C36 101.02(19) . . ?
C42 C41 C46 120.1(4) . . ?
C42 C41 P2 122.9(3) . . ?
C46 C41 P2 116.9(3) . . ?
C43 C42 C41 120.2(4) . . ?
C43 C42 H42 119.9 . . ?
C41 C42 H42 119.9 . . ?
C44 C43 C42 119.2(5) . . ?
C44 C43 H43 120.4 . . ?
C42 C43 H43 120.4 . . ?
C45 C44 C43 120.7(4) . . ?
C45 C44 H44 119.7 . . ?
C43 C44 H44 119.7 . . ?
C44 C45 C46 120.9(5) . . ?
C44 C45 H45 119.6 . . ?
C46 C45 H45 119.6 . . ?
C45 C46 C41 118.9(5) . . ?
C45 C46 H46 120.6 . . ?
C41 C46 H46 120.6 . . ?
C56 C51 C52 118.2(4) . . ?
C56 C51 P2 116.8(3) . . ?
C52 C51 P2 124.6(3) . . ?
C51 C52 C53 120.7(4) . . ?
C51 C52 H52 119.7 . . ?
C53 C52 H52 119.7 . . ?
C54 C53 C52 120.0(5) . . ?
C54 C53 H53 120.0 . . ?
C52 C53 H53 120.0 . . ?
C53 C54 C55 119.7(5) . . ?
C53 C54 H54 120.1 . . ?
C55 C54 H54 120.1 . . ?
C56 C55 C54 120.4(5) . . ?
C56 C55 H55 119.8 . . ?
C54 C55 H55 119.8 . . ?
C55 C56 C51 120.9(4) . . ?
C55 C56 H56 119.6 . . ?
C51 C56 H56 119.6 . . ?
N6 P3 N4 91.9(3) . . ?
N6 P3 N5 110.4(4) . . ?
N4 P3 N5 89.1(3) . . ?
C111 N4 C101 118.2(7) . . ?
C111 N4 P3 109.8(6) . . ?
C101 N4 P3 107.0(5) . . ?
C102 C101 C106 121.2(7) . . ?
C102 C101 N4 127.5(7) . . ?
C106 C101 N4 111.3(6) . . ?
C101 C102 C103 119.4(8) . . ?
C101 C102 H102 120.3 . . ?
C103 C102 H102 120.3 . . ?
C104 C103 C102 118.4(8) . . ?
C104 C103 H103 120.8 . . ?
C102 C103 H103 120.8 . . ?
C105 C104 C103 122.8(8) . . ?
C105 C104 H104 118.6 . . ?
C103 C104 H104 118.6 . . ?
C104 C105 C106 118.1(7) . . ?
C104 C105 H105 121.0 . . ?
C106 C105 H105 121.0 . . ?
C105 C106 C101 120.0(7) . . ?
C105 C106 N5 127.4(7) . . ?
C101 C106 N5 112.6(6) . . ?
C106 N5 C131 120.8(7) . . ?
C106 N5 P3 106.5(5) . . ?
C131 N5 P3 118.3(5) . . ?
C112 C111 C116 121.0(10) . . ?
C112 C111 N4 126.8(10) . . ?
C116 C111 N4 112.2(8) . . ?
C111 C112 C113 118.5(12) . . ?
C111 C112 H112 120.7 . . ?
C113 C112 H112 120.7 . . ?
C114 C113 C112 119.2(12) . . ?
C114 C113 H113 120.4 . . ?
C112 C113 H113 120.4 . . ?
C113 C114 C115 122.8(10) . . ?
C113 C114 H114 118.6 . . ?
C115 C114 H114 118.6 . . ?
C116 C115 C114 117.8(9) . . ?
C116 C115 H115 121.1 . . ?
C114 C115 H115 121.1 . . ?
C115 C116 N6 127.6(9) . . ?
C115 C116 C111 120.6(9) . . ?
N6 C116 C111 111.6(8) . . ?
C116 N6 C121 126.7(7) . . ?
C116 N6 P3 112.4(6) . . ?
C121 N6 P3 120.1(5) . . ?
C122 C121 C126 120.7(7) . . ?
C122 C121 N6 119.3(6) . . ?
C126 C121 N6 120.0(6) . . ?
C123 C122 C121 120.2(7) . . ?
C123 C122 H122 119.9 . . ?
C121 C122 H122 119.9 . . ?
C124 C123 C122 119.5(8) . . ?
C124 C123 H123 120.2 . . ?
C122 C123 H123 120.2 . . ?
C123 C124 C125 120.3(8) . . ?
C123 C124 H124 119.9 . . ?
C125 C124 H124 119.9 . . ?
C124 C125 C126 121.0(8) . . ?
C124 C125 H125 119.5 . . ?
C126 C125 H125 119.5 . . ?
C121 C126 C125 118.2(8) . . ?
C121 C126 H126 120.9 . . ?
C125 C126 H126 120.9 . . ?
C132 C131 C136 120.9(8) . . ?
C132 C131 N5 121.4(8) . . ?
C136 C131 N5 117.7(9) . . ?
C133 C132 C131 118.6(8) . . ?
C133 C132 H132 120.7 . . ?
C131 C132 H132 120.7 . . ?
C134 C133 C132 122.5(9) . . ?
C134 C133 H133 118.7 . . ?
C132 C133 H133 118.7 . . ?
C133 C134 C135 119.3(8) . . ?
C133 C134 H134 120.4 . . ?
C135 C134 H134 120.4 . . ?
C136 C135 C134 120.1(9) . . ?
C136 C135 H135 120.0 . . ?
C134 C135 H135 120.0 . . ?
C135 C136 C131 118.5(8) . . ?
C135 C136 P4 123.9(6) . . ?
C131 C136 P4 117.5(6) . . ?
C136 P4 C151 102.6(3) . . ?
C136 P4 C141 100.1(3) . . ?
C151 P4 C141 105.2(3) . . ?
C142 C141 C146 118.3(6) . . ?
C142 C141 P4 118.6(5) . . ?
C146 C141 P4 123.1(5) . . ?
C141 C142 C143 120.2(6) . . ?
C141 C142 H142 119.9 . . ?
C143 C142 H142 119.9 . . ?
C144 C143 C142 120.7(7) . . ?
C144 C143 H143 119.7 . . ?
C142 C143 H143 119.7 . . ?
C145 C144 C143 119.6(7) . . ?
C145 C144 H144 120.2 . . ?
C143 C144 H144 120.2 . . ?
C144 C145 C146 119.8(7) . . ?
C144 C145 H145 120.1 . . ?
C146 C145 H145 120.1 . . ?
C145 C146 C141 121.3(7) . . ?
C145 C146 H146 119.3 . . ?
C141 C146 H146 119.3 . . ?
C152 C151 C156 117.8(6) . . ?
C152 C151 P4 124.3(5) . . ?
C156 C151 P4 117.8(5) . . ?
C153 C152 C151 120.7(8) . . ?
C153 C152 H152 119.6 . . ?
C151 C152 H152 119.6 . . ?
C154 C153 C152 120.6(10) . . ?
C154 C153 H153 119.7 . . ?
C152 C153 H153 119.7 . . ?
C153 C154 C155 119.5(11) . . ?
C153 C154 H154 120.2 . . ?
C155 C154 H154 120.2 . . ?
C154 C155 C156 120.3(9) . . ?
C154 C155 H155 119.9 . . ?
C156 C155 H155 119.9 . . ?
C155 C156 C151 120.8(8) . . ?
C155 C156 H156 119.6 . . ?
C151 C156 H156 119.6 . . ?
N6A P3A N4A 90.8(4) . . ?
N6A P3A N5A 111.1(5) . . ?
N4A P3A N5A 89.4(4) . . ?
C201 N4A C211 117.8(7) . . ?
C201 N4A P3A 106.3(6) . . ?
C211 N4A P3A 109.9(6) . . ?
C202 C201 C206 121.5(8) . . ?
C202 C201 N4A 125.5(8) . . ?
C206 C201 N4A 112.9(7) . . ?
C201 C202 C203 118.2(9) . . ?
C201 C202 H202 120.9 . . ?
C203 C202 H202 120.9 . . ?
C202 C203 C204 120.0(10) . . ?
C202 C203 H203 120.0 . . ?
C204 C203 H203 120.0 . . ?
C205 C204 C203 121.8(9) . . ?
C205 C204 H204 119.1 . . ?
C203 C204 H204 119.1 . . ?
C206 C205 C204 117.9(9) . . ?
C206 C205 H205 121.0 . . ?
C204 C205 H205 121.0 . . ?
C205 C206 C201 120.6(8) . . ?
C205 C206 N5A 127.8(8) . . ?
C201 C206 N5A 111.6(7) . . ?
C206 N5A C231 120.3(8) . . ?
C206 N5A P3A 106.6(6) . . ?
C231 N5A P3A 119.4(6) . . ?
C212 C211 C216 120.6(9) . . ?
C212 C211 N4A 127.0(10) . . ?
C216 C211 N4A 112.5(9) . . ?
C211 C212 C213 118.0(12) . . ?
C211 C212 H212 121.0 . . ?
C213 C212 H212 121.0 . . ?
C214 C213 C212 120.4(14) . . ?
C214 C213 H213 119.8 . . ?
C212 C213 H213 119.8 . . ?
C213 C214 C215 121.9(12) . . ?
C213 C214 H214 119.1 . . ?
C215 C214 H214 119.1 . . ?
C216 C215 C214 116.9(12) . . ?
C216 C215 H215 121.5 . . ?
C214 C215 H215 121.5 . . ?
C215 C216 N6A 127.3(11) . . ?
C215 C216 C211 122.1(10) . . ?
N6A C216 C211 110.5(8) . . ?
C216 N6A C221 126.2(7) . . ?
C216 N6A P3A 113.7(6) . . ?
C221 N6A P3A 119.9(6) . . ?
C222 C221 C226 120.3(8) . . ?
C222 C221 N6A 119.0(7) . . ?
C226 C221 N6A 120.7(7) . . ?
C221 C222 C223 119.5(9) . . ?
C221 C222 H222 120.2 . . ?
C223 C222 H222 120.2 . . ?
C224 C223 C222 120.6(9) . . ?
C224 C223 H223 119.7 . . ?
C222 C223 H223 119.7 . . ?
C223 C224 C225 119.3(9) . . ?
C223 C224 H224 120.3 . . ?
C225 C224 H224 120.3 . . ?
C224 C225 C226 121.4(9) . . ?
C224 C225 H225 119.3 . . ?
C226 C225 H225 119.3 . . ?
C225 C226 C221 118.5(8) . . ?
C225 C226 H226 120.8 . . ?
C221 C226 H226 120.8 . . ?
C232 C231 C236 122.0(9) . . ?
C232 C231 N5A 121.1(9) . . ?
C236 C231 N5A 116.9(10) . . ?
C233 C232 C231 117.3(10) . . ?
C233 C232 H232 121.4 . . ?
C231 C232 H232 121.4 . . ?
C234 C233 C232 123.0(11) . . ?
C234 C233 H233 118.5 . . ?
C232 C233 H233 118.5 . . ?
C233 C234 C235 119.8(10) . . ?
C233 C234 H234 120.1 . . ?
C235 C234 H234 120.1 . . ?
C234 C235 C236 119.7(10) . . ?
C234 C235 H235 120.1 . . ?
C236 C235 H235 120.1 . . ?
C235 C236 C231 118.1(9) . . ?
C235 C236 P4A 124.7(7) . . ?
C231 C236 P4A 117.1(7) . . ?
C251 P4A C236 101.5(4) . . ?
C251 P4A C241 105.1(4) . . ?
C236 P4A C241 99.2(4) . . ?
C242 C241 C246 119.0(7) . . ?
C242 C241 P4A 123.2(6) . . ?
C246 C241 P4A 117.8(6) . . ?
C241 C242 C243 120.2(8) . . ?
C241 C242 H242 119.9 . . ?
C243 C242 H242 119.9 . . ?
C244 C243 C242 120.1(9) . . ?
C244 C243 H243 120.0 . . ?
C242 C243 H243 120.0 . . ?
C243 C244 C245 120.1(9) . . ?
C243 C244 H244 119.9 . . ?
C245 C244 H244 119.9 . . ?
C244 C245 C246 120.1(9) . . ?
C244 C245 H245 119.9 . . ?
C246 C245 H245 119.9 . . ?
C245 C246 C241 120.5(8) . . ?
C245 C246 H246 119.7 . . ?
C241 C246 H246 119.7 . . ?
C252 C251 C256 118.6(8) . . ?
C252 C251 P4A 125.1(7) . . ?
C256 C251 P4A 116.3(6) . . ?
C253 C252 C251 119.8(9) . . ?
C253 C252 H252 120.1 . . ?
C251 C252 H252 120.1 . . ?
C254 C253 C252 120.8(12) . . ?
C254 C253 H253 119.6 . . ?
C252 C253 H253 119.6 . . ?
C253 C254 C255 120.3(11) . . ?
C253 C254 H254 119.8 . . ?
C255 C254 H254 119.8 . . ?
C254 C255 C256 118.9(10) . . ?
C254 C255 H255 120.5 . . ?
C256 C255 H255 120.5 . . ?
C255 C256 C251 121.3(9) . . ?
C255 C256 H256 119.4 . . ?
C251 C256 H256 119.4 . . ?
C1S C2S H2S1 109.5 . . ?
C1S C2S H2S2 109.5 . . ?
H2S1 C2S H2S2 109.5 . . ?
C1S C2S H2S3 109.5 . . ?
H2S1 C2S H2S3 109.5 . . ?
H2S2 C2S H2S3 109.5 . . ?
O1S C1S C2S 107.4(10) . . ?
O1S C1S H1S1 110.2 . . ?
C2S C1S H1S1 110.2 . . ?
O1S C1S H1S2 110.2 . . ?
C2S C1S H1S2 110.2 . . ?
H1S1 C1S H1S2 108.5 . . ?
C1S O1S C3S 110.3(9) . . ?
O1S C3S C4S 110.8(9) . . ?
O1S C3S H3S1 109.5 . . ?
C4S C3S H3S1 109.5 . . ?
O1S C3S H3S2 109.5 . . ?
C4S C3S H3S2 109.5 . . ?
H3S1 C3S H3S2 108.1 . . ?
C3S C4S H4S1 109.5 . . ?
C3S C4S H4S2 109.5 . . ?
H4S1 C4S H4S2 109.5 . . ?
C3S C4S H4S3 109.5 . . ?
H4S1 C4S H4S3 109.5 . . ?
H4S2 C4S H4S3 109.5 . . ?
C1T C2T H2T1 109.5 . . ?
C1T C2T H2T2 109.5 . . ?
H2T1 C2T H2T2 109.5 . . ?
C1T C2T H2T3 109.5 . . ?
H2T1 C2T H2T3 109.5 . . ?
H2T2 C2T H2T3 109.5 . . ?
O1T C1T C2T 112.1(14) . . ?
O1T C1T H1T1 109.2 . . ?
C2T C1T H1T1 109.2 . . ?
O1T C1T H1T2 109.2 . . ?
C2T C1T H1T2 109.2 . . ?
H1T1 C1T H1T2 107.9 . . ?
C1T O1T C3T 108.8(13) . . ?
O1T C3T C4T 111.1(13) . . ?
O1T C3T H3T1 109.4 . . ?
C4T C3T H3T1 109.4 . . ?
O1T C3T H3T2 109.4 . . ?
C4T C3T H3T2 109.4 . . ?
H3T1 C3T H3T2 108.0 . . ?
C3T C4T H4T1 109.5 . . ?
C3T C4T H4T2 109.5 . . ?
H4T1 C4T H4T2 109.5 . . ?
C3T C4T H4T3 109.5 . . ?
H4T1 C4T H4T3 109.5 . . ?
H4T2 C4T H4T3 109.5 . . ?
C5S C6S H6S1 109.5 . . ?
C5S C6S H6S2 109.5 . . ?
H6S1 C6S H6S2 109.5 . . ?
C5S C6S H6S3 109.5 . . ?
H6S1 C6S H6S3 109.5 . . ?
H6S2 C6S H6S3 109.5 . . ?
O2S C5S C6S 109.9(14) . . ?
O2S C5S H5S1 109.7 . . ?
C6S C5S H5S1 109.7 . . ?
O2S C5S H5S2 109.7 . . ?
C6S C5S H5S2 109.7 . . ?
H5S1 C5S H5S2 108.2 . . ?
C5S O2S C7S 112.1(12) . . ?
O2S C7S C8S 111.7(13) . . ?
O2S C7S H7S1 109.3 . . ?
C8S C7S H7S1 109.3 . . ?
O2S C7S H7S2 109.3 . . ?
C8S C7S H7S2 109.3 . . ?
H7S1 C7S H7S2 107.9 . . ?
C7S C8S H8S1 109.5 . . ?
C7S C8S H8S2 109.5 . . ?
H8S1 C8S H8S2 109.5 . . ?
C7S C8S H8S3 109.5 . . ?
H8S1 C8S H8S3 109.5 . . ?
H8S2 C8S H8S3 109.5 . . ?
C5U C6U H6U1 109.5 . . ?
C5U C6U H6U2 109.5 . . ?
H6U1 C6U H6U2 109.5 . . ?
C5U C6U H6U3 109.5 . . ?
H6U1 C6U H6U3 109.5 . . ?
H6U2 C6U H6U3 109.5 . . ?
O2U C5U C6U 110.7(17) . . ?
O2U C5U H5U1 109.5 . . ?
C6U C5U H5U1 109.5 . . ?
O2U C5U H5U2 109.5 . . ?
C6U C5U H5U2 109.5 . . ?
H5U1 C5U H5U2 108.1 . . ?
C5U O2U C7U 111.1(17) . . ?
O2U C7U C8U 113.5(17) . . ?
O2U C7U H7U1 108.9 . . ?
C8U C7U H7U1 108.9 . . ?
O2U C7U H7U2 108.9 . . ?
C8U C7U H7U2 108.9 . . ?
H7U1 C7U H7U2 107.7 . . ?
C7U C8U H8U1 109.5 . . ?
C7U C8U H8U2 109.5 . . ?
H8U1 C8U H8U2 109.5 . . ?
C7U C8U H8U3 109.5 . . ?
H8U1 C8U H8U3 109.5 . . ?
H8U2 C8U H8U3 109.5 . . ?
C5T C6T H6T1 109.5 . . ?
C5T C6T H6T2 109.5 . . ?
H6T1 C6T H6T2 109.5 . . ?
C5T C6T H6T3 109.5 . . ?
H6T1 C6T H6T3 109.5 . . ?
H6T2 C6T H6T3 109.5 . . ?
O2T C5T C6T 109.4(11) . . ?
O2T C5T H5T1 109.8 . . ?
C6T C5T H5T1 109.8 . . ?
O2T C5T H5T2 109.8 . . ?
C6T C5T H5T2 109.8 . . ?
H5T1 C5T H5T2 108.2 . . ?
C7T O2T C5T 110.9(9) . . ?
O2T C7T C8T 110.2(10) . . ?
O2T C7T H7T1 109.6 . . ?
C8T C7T H7T1 109.6 . . ?
O2T C7T H7T2 109.6 . . ?
C8T C7T H7T2 109.6 . . ?
H7T1 C7T H7T2 108.1 . . ?
C7T C8T H8T1 109.5 . . ?
C7T C8T H8T2 109.5 . . ?
H8T1 C8T H8T2 109.5 . . ?
C7T C8T H8T3 109.5 . . ?
H8T1 C8T H8T3 109.5 . . ?
H8T2 C8T H8T3 109.5 . . ?

loop_
_geom_bond_atom_site_label_1
_geom_bond_atom_site_label_2
_geom_bond_distance
_geom_bond_site_symmetry_2
_geom_bond_publ_flag
P1 N3 1.696(3) . ?
P1 N1 1.733(3) . ?
P1 N2 1.782(3) . ?
N1 C11 1.426(5) . ?
N1 C1 1.437(5) . ?
C1 C2 1.381(5) . ?
C1 C6 1.393(5) . ?
C2 C3 1.395(7) . ?
C2 H2 0.9500 . ?
C3 C4 1.389(7) . ?
C3 H3 0.9500 . ?
C4 C5 1.389(6) . ?
C4 H4 0.9500 . ?
C5 C6 1.395(5) . ?
C5 H5 0.9500 . ?
C6 N2 1.408(5) . ?
N2 C31 1.425(5) . ?
C11 C12 1.380(6) . ?
C11 C16 1.405(6) . ?
C12 C13 1.423(8) . ?
C12 H12 0.9500 . ?
C13 C14 1.367(8) . ?
C13 H13 0.9500 . ?
C14 C15 1.404(7) . ?
C14 H14 0.9500 . ?
C15 C16 1.377(6) . ?
C15 H15 0.9500 . ?
C16 N3 1.410(5) . ?
N3 C21 1.423(5) . ?
C21 C22 1.389(5) . ?
C21 C26 1.392(5) . ?
C22 C23 1.390(6) . ?
C22 H22 0.9500 . ?
C23 C24 1.385(6) . ?
C23 H23 0.9500 . ?
C24 C25 1.372(7) . ?
C24 H24 0.9500 . ?
C25 C26 1.392(6) . ?
C25 H25 0.9500 . ?
C26 H26 0.9500 . ?
C31 C32 1.390(6) . ?
C31 C36 1.420(6) . ?
C32 C33 1.394(6) . ?
C32 H32 0.9500 . ?
C33 C34 1.381(6) . ?
C33 H33 0.9500 . ?
C34 C35 1.407(6) . ?
C34 H34 0.9500 . ?
C35 C36 1.390(6) . ?
C35 H35 0.9500 . ?
C36 P2 1.836(4) . ?
P2 C41 1.828(4) . ?
P2 C51 1.835(4) . ?
C41 C42 1.397(5) . ?
C41 C46 1.399(5) . ?
C42 C43 1.393(5) . ?
C42 H42 0.9500 . ?
C43 C44 1.388(6) . ?
C43 H43 0.9500 . ?
C44 C45 1.377(7) . ?
C44 H44 0.9500 . ?
C45 C46 1.391(6) . ?
C45 H45 0.9500 . ?
C46 H46 0.9500 . ?
C51 C56 1.390(5) . ?
C51 C52 1.400(5) . ?
C52 C53 1.400(6) . ?
C52 H52 0.9500 . ?
C53 C54 1.373(7) . ?
C53 H53 0.9500 . ?
C54 C55 1.392(7) . ?
C54 H54 0.9500 . ?
C55 C56 1.384(6) . ?
C55 H55 0.9500 . ?
C56 H56 0.9500 . ?
P3 N6 1.701(7) . ?
P3 N4 1.734(7) . ?
P3 N5 1.784(6) . ?
N4 C111 1.428(11) . ?
N4 C101 1.442(8) . ?
C101 C102 1.379(9) . ?
C101 C106 1.402(9) . ?
C102 C103 1.397(10) . ?
C102 H102 0.9500 . ?
C103 C104 1.395(11) . ?
C103 H103 0.9500 . ?
C104 C105 1.383(9) . ?
C104 H104 0.9500 . ?
C105 C106 1.389(9) . ?
C105 H105 0.9500 . ?
C106 N5 1.412(8) . ?
N5 C131 1.437(9) . ?
C111 C112 1.379(11) . ?
C111 C116 1.411(10) . ?
C112 C113 1.421(12) . ?
C112 H112 0.9500 . ?
C113 C114 1.357(12) . ?
C113 H113 0.9500 . ?
C114 C115 1.413(11) . ?
C114 H114 0.9500 . ?
C115 C116 1.365(11) . ?
C115 H115 0.9500 . ?
C116 N6 1.407(10) . ?
N6 C121 1.421(8) . ?
C121 C122 1.390(8) . ?
C121 C126 1.395(8) . ?
C122 C123 1.389(9) . ?
C122 H122 0.9500 . ?
C123 C124 1.382(9) . ?
C123 H123 0.9500 . ?
C124 C125 1.385(9) . ?
C124 H124 0.9500 . ?
C125 C126 1.396(9) . ?
C125 H125 0.9500 . ?
C126 H126 0.9500 . ?
C131 C132 1.393(12) . ?
C131 C136 1.416(10) . ?
C132 C133 1.382(10) . ?
C132 H132 0.9500 . ?
C133 C134 1.368(11) . ?
C133 H133 0.9500 . ?
C134 C135 1.409(10) . ?
C134 H134 0.9500 . ?
C135 C136 1.401(10) . ?
C135 H135 0.9500 . ?
C136 P4 1.829(8) . ?
P4 C151 1.832(7) . ?
P4 C141 1.835(6) . ?
C141 C142 1.399(7) . ?
C141 C146 1.399(7) . ?
C142 C143 1.400(8) . ?
C142 H142 0.9500 . ?
C143 C144 1.390(8) . ?
C143 H143 0.9500 . ?
C144 C145 1.384(8) . ?
C144 H144 0.9500 . ?
C145 C146 1.399(8) . ?
C145 H145 0.9500 . ?
C146 H146 0.9500 . ?
C151 C152 1.396(8) . ?
C151 C156 1.399(8) . ?
C152 C153 1.391(9) . ?
C152 H152 0.9500 . ?
C153 C154 1.376(9) . ?
C153 H153 0.9500 . ?
C154 C155 1.382(10) . ?
C154 H154 0.9500 . ?
C155 C156 1.393(8) . ?
C155 H155 0.9500 . ?
C156 H156 0.9500 . ?
P3A N6A 1.698(8) . ?
P3A N4A 1.731(8) . ?
P3A N5A 1.781(7) . ?
N4A C201 1.434(9) . ?
N4A C211 1.434(11) . ?
C201 C202 1.379(10) . ?
C201 C206 1.391(10) . ?
C202 C203 1.389(11) . ?
C202 H202 0.9500 . ?
C203 C204 1.394(11) . ?
C203 H203 0.9500 . ?
C204 C205 1.383(10) . ?
C204 H204 0.9500 . ?
C205 C206 1.380(10) . ?
C205 H205 0.9500 . ?
C206 N5A 1.408(9) . ?
N5A C231 1.426(10) . ?
C211 C212 1.370(10) . ?
C211 C216 1.403(10) . ?
C212 C213 1.421(12) . ?
C212 H212 0.9500 . ?
C213 C214 1.364(12) . ?
C213 H213 0.9500 . ?
C214 C215 1.407(12) . ?
C214 H214 0.9500 . ?
C215 C216 1.370(11) . ?
C215 H215 0.9500 . ?
C216 N6A 1.399(10) . ?
N6A C221 1.418(9) . ?
C221 C222 1.387(9) . ?
C221 C226 1.394(9) . ?
C222 C223 1.395(9) . ?
C222 H222 0.9500 . ?
C223 C224 1.372(9) . ?
C223 H223 0.9500 . ?
C224 C225 1.382(9) . ?
C224 H224 0.9500 . ?
C225 C226 1.392(9) . ?
C225 H225 0.9500 . ?
C226 H226 0.9500 . ?
C231 C232 1.392(12) . ?
C231 C236 1.409(10) . ?
C232 C233 1.376(11) . ?
C232 H232 0.9500 . ?
C233 C234 1.363(11) . ?
C233 H233 0.9500 . ?
C234 C235 1.398(11) . ?
C234 H234 0.9500 . ?
C235 C236 1.401(10) . ?
C235 H235 0.9500 . ?
C236 P4A 1.828(8) . ?
P4A C251 1.822(7) . ?
P4A C241 1.828(7) . ?
C241 C242 1.389(8) . ?
C241 C246 1.394(8) . ?
C242 C243 1.396(9) . ?
C242 H242 0.9500 . ?
C243 C244 1.378(9) . ?
C243 H243 0.9500 . ?
C244 C245 1.380(9) . ?
C244 H244 0.9500 . ?
C245 C246 1.385(9) . ?
C245 H245 0.9500 . ?
C246 H246 0.9500 . ?
C251 C252 1.392(8) . ?
C251 C256 1.397(8) . ?
C252 C253 1.390(10) . ?
C252 H252 0.9500 . ?
C253 C254 1.377(9) . ?
C253 H253 0.9500 . ?
C254 C255 1.384(10) . ?
C254 H254 0.9500 . ?
C255 C256 1.389(9) . ?
C255 H255 0.9500 . ?
C256 H256 0.9500 . ?
C2S C1S 1.475(12) . ?
C2S H2S1 0.9800 . ?
C2S H2S2 0.9800 . ?
C2S H2S3 0.9800 . ?
C1S O1S 1.421(10) . ?
C1S H1S1 0.9900 . ?
C1S H1S2 0.9900 . ?
O1S C3S 1.439(9) . ?
C3S C4S 1.471(12) . ?
C3S H3S1 0.9900 . ?
C3S H3S2 0.9900 . ?
C4S H4S1 0.9800 . ?
C4S H4S2 0.9800 . ?
C4S H4S3 0.9800 . ?
C2T C1T 1.464(15) . ?
C2T H2T1 0.9800 . ?
C2T H2T2 0.9800 . ?
C2T H2T3 0.9800 . ?
C1T O1T 1.423(13) . ?
C1T H1T1 0.9900 . ?
C1T H1T2 0.9900 . ?
O1T C3T 1.433(12) . ?
C3T C4T 1.475(14) . ?
C3T H3T1 0.9900 . ?
C3T H3T2 0.9900 . ?
C4T H4T1 0.9800 . ?
C4T H4T2 0.9800 . ?
C4T H4T3 0.9800 . ?
C6S C5S 1.471(17) . ?
C6S H6S1 0.9800 . ?
C6S H6S2 0.9800 . ?
C6S H6S3 0.9800 . ?
C5S O2S 1.422(12) . ?
C5S H5S1 0.9900 . ?
C5S H5S2 0.9900 . ?
O2S C7S 1.434(12) . ?
C7S C8S 1.480(14) . ?
C7S H7S1 0.9900 . ?
C7S H7S2 0.9900 . ?
C8S H8S1 0.9800 . ?
C8S H8S2 0.9800 . ?
C8S H8S3 0.9800 . ?
C6U C5U 1.468(16) . ?
C6U H6U1 0.9800 . ?
C6U H6U2 0.9800 . ?
C6U H6U3 0.9800 . ?
C5U O2U 1.427(14) . ?
C5U H5U1 0.9900 . ?
C5U H5U2 0.9900 . ?
O2U C7U 1.430(14) . ?
C7U C8U 1.480(15) . ?
C7U H7U1 0.9900 . ?
C7U H7U2 0.9900 . ?
C8U H8U1 0.9800 . ?
C8U H8U2 0.9800 . ?
C8U H8U3 0.9800 . ?
C6T C5T 1.472(16) . ?
C6T H6T1 0.9800 . ?
C6T H6T2 0.9800 . ?
C6T H6T3 0.9800 . ?
C5T O2T 1.431(10) . ?
C5T H5T1 0.9900 . ?
C5T H5T2 0.9900 . ?
O2T C7T 1.430(11) . ?
C7T C8T 1.486(13) . ?
C7T H7T1 0.9900 . ?
C7T H7T2 0.9900 . ?
C8T H8T1 0.9800 . ?
C8T H8T2 0.9800 . ?
C8T H8T3 0.9800 . ?
